data_4081554
loop_
_publ_author_name
'Tampier, Stefan'
'Bleifuss, Sascha M.'
'Abd-Elzaher, Mokhles M.'
'Sutter, J\"org'
'Heinemann, Frank W.'
'Burzlaff, Nicolai'

_publ_section_title
;
 Bis(pyrazol-1-yl)acetic Acid Bearing Ferrocenyl Substituents
;
_journal_issue 20
_journal_name_full Organometallics
_journal_page_first 5935
_journal_paper_doi 10.1021/om400495f
_journal_volume 32
_journal_year 2013
_chemical_compound_source 'synthesis as described'
_chemical_formula_moiety 'C34 H30 Fe N2'
_chemical_formula_sum 'C34 H30 Fe N2'
_chemical_formula_weight 522.45
_chemical_name_systematic
;
 ?
;
_space_group_IT_number 14
_symmetry_cell_setting monoclinic
_symmetry_Int_Tables_number 14
_symmetry_space_group_name_Hall '-P 2yn'
_symmetry_space_group_name_H-M 'P 1 21/n 1'
_atom_sites_solution_hydrogens geom
_atom_sites_solution_primary direct
_atom_sites_solution_secondary difmap
_audit_creation_date 2010-04-22T14:18:12-00:00
_audit_creation_method 'WinGX routine CIF_UPDATE'
_cell_angle_alpha 90.000(0)
_cell_angle_beta 91.025(8)
_cell_angle_gamma 90.000(0)
_cell_formula_units_Z 4
_cell_length_a 12.9473(12)
_cell_length_b 9.840(7)
_cell_length_c 20.4773(18)
_cell_measurement_reflns_used 199
_cell_measurement_temperature 150(2)
_cell_measurement_theta_max 20
_cell_measurement_theta_min 6
_cell_measurement_wavelength 0.71073
_cell_volume 2608.4(19)
_computing_cell_refinement 'EVALCCD (Duisenberg, 2003)'
_computing_data_collection 'COLLECT (Bruker-Nonius, 2002)'
_computing_data_reduction 'EVALCCD (Duisenberg, 2003)'
_computing_molecular_graphics 'Ortep-3 for Windows (Farrugia, 1997)'
_computing_publication_material 'WinGX publication routines (Farrugia, 1999)'
_computing_structure_refinement 'SHELXL-97 (Sheldrick, 1997)'
_computing_structure_solution 'SHELXS-97 (Sheldrick, 1990)'
_diffrn_ambient_temperature 150(2)
_diffrn_detector_area_resol_mean 9
_diffrn_measured_fraction_theta_full 0.998
_diffrn_measured_fraction_theta_max 0.998
_diffrn_measurement_device_type 'Bruker-Nonius KappaCCD'
_diffrn_measurement_method
;
 \f- and \w-rotations with 1.7 \% and 102 sec per frame
;
_diffrn_radiation_monochromator graphite
_diffrn_radiation_probe x-ray
_diffrn_radiation_type MoK\a
_diffrn_radiation_wavelength 0.71073
_diffrn_reflns_av_R_equivalents 0.0923
_diffrn_reflns_av_unetI/netI 0.0427
_diffrn_reflns_limit_h_max 17
_diffrn_reflns_limit_h_min -17
_diffrn_reflns_limit_k_max 13
_diffrn_reflns_limit_k_min -13
_diffrn_reflns_limit_l_max 27
_diffrn_reflns_limit_l_min -27
_diffrn_reflns_number 72515
_diffrn_reflns_theta_full 28.52
_diffrn_reflns_theta_max 28.52
_diffrn_reflns_theta_min 2.79
_exptl_absorpt_coefficient_mu 0.604
_exptl_absorpt_correction_T_max 1
_exptl_absorpt_correction_T_min 0.855261
_exptl_absorpt_correction_type multi-scan
_exptl_absorpt_process_details 'SADABS, Bruker-AXS, 2002'
_exptl_crystal_colour orange
_exptl_crystal_density_diffrn 1.33
_exptl_crystal_density_method 'not measured'
_exptl_crystal_description fragment
_exptl_crystal_F_000 1096
_exptl_crystal_size_max 0.2
_exptl_crystal_size_mid 0.18
_exptl_crystal_size_min 0.06
_refine_diff_density_max 0.339
_refine_diff_density_min -0.293
_refine_diff_density_rms 0.059
_refine_ls_extinction_method none
_refine_ls_goodness_of_fit_ref 1.015
_refine_ls_hydrogen_treatment constr
_refine_ls_matrix_type full
_refine_ls_number_parameters 334
_refine_ls_number_reflns 6612
_refine_ls_number_restraints 0
_refine_ls_restrained_S_all 1.015
_refine_ls_R_factor_all 0.0707
_refine_ls_R_factor_gt 0.0418
_refine_ls_shift/su_max 0.025
_refine_ls_shift/su_mean 0.002
_refine_ls_structure_factor_coef Fsqd
_refine_ls_weighting_details 'calc w=1/[\s^2^(Fo^2^)+(0.0420P)^2^+1.5186P] where P=(Fo^2^+2Fc^2^)/3'
_refine_ls_weighting_scheme calc
_refine_ls_wR_factor_gt 0.0895
_refine_ls_wR_factor_ref 0.0997
_reflns_number_gt 4806
_reflns_number_total 6612
_reflns_threshold_expression >2sigma(I)
_cod_data_source_file om400495f_si_001.cif
_cod_data_source_block compound3
_cod_original_cell_volume 2608.5(19)
_cod_original_sg_symbol_H-M 'P 21/n'
_cod_database_code 4081554

loop_
_symmetry_equiv_pos_as_xyz
'x, y, z'
'-x+1/2, y+1/2, -z+1/2'
'-x, -y, -z'
'x-1/2, -y-1/2, z-1/2'

loop_
_atom_site_label
_atom_site_type_symbol
_atom_site_fract_x
_atom_site_fract_y
_atom_site_fract_z
_atom_site_U_iso_or_equiv
_atom_site_adp_type
_atom_site_occupancy
_atom_site_symmetry_multiplicity
_atom_site_calc_flag
_atom_site_refinement_flags
Fe1 Fe 0.61219(2) 0.92194(3) 0.847157(13) 0.02152(8) Uani 1 1 d .
C1 C 0.50811(15) 1.0762(2) 0.85670(9) 0.0254(4) Uani 1 1 d .
H1 H 0.5183 1.1662 0.8445 0.031 Uiso 1 1 calc R
C2 C 0.46348(14) 0.9726(2) 0.81618(9) 0.0211(4) Uani 1 1 d .
C6 C 0.70802(18) 0.9210(3) 0.76963(11) 0.0455(6) Uani 1 1 d .
H6 H 0.6919 0.952 0.7278 0.055 Uiso 1 1 calc R
C7 C 0.76365(17) 0.9131(3) 0.87573(12) 0.0449(6) Uani 1 1 d .
H7 H 0.7907 0.9382 0.9163 0.054 Uiso 1 1 calc R
C3 C 0.46485(15) 0.8501(2) 0.85398(9) 0.0243(4) Uani 1 1 d .
H3 H 0.4418 0.7655 0.8397 0.029 Uiso 1 1 calc R
C4 C 0.50732(16) 0.8792(2) 0.91693(10) 0.0293(5) Uani 1 1 d .
H4 H 0.5159 0.8176 0.951 0.035 Uiso 1 1 calc R
N2 N 0.39495(11) 1.07577(15) 0.64738(7) 0.0194(3) Uani 1 1 d .
C12 C 0.44687(14) 1.09207(19) 0.70351(9) 0.0196(4) Uani 1 1 d .
C13 C 0.35025(15) 0.90835(19) 0.71756(9) 0.0223(4) Uani 1 1 d .
N1 N 0.33532(12) 0.96328(16) 0.65665(8) 0.0213(3) Uani 1 1 d .
C14 C 0.29588(16) 0.7838(2) 0.74138(10) 0.0314(5) Uani 1 1 d .
H14A H 0.2333 0.7706 0.7163 0.047 Uiso 1 1 calc R
H14B H 0.2796 0.7949 0.7866 0.047 Uiso 1 1 calc R
H14C H 0.3399 0.7061 0.7364 0.047 Uiso 1 1 calc R
C5 C 0.53434(16) 1.0193(2) 0.91854(10) 0.0299(5) Uani 1 1 d .
H5 H 0.5639 1.0654 0.9538 0.036 Uiso 1 1 calc R
C15 C 0.52041(16) 1.2090(2) 0.70952(10) 0.0283(4) Uani 1 1 d .
H15A H 0.5338 1.2449 0.6669 0.042 Uiso 1 1 calc R
H15B H 0.584 1.1784 0.7294 0.042 Uiso 1 1 calc R
H15C H 0.4906 1.2785 0.7361 0.042 Uiso 1 1 calc R
C11 C 0.42256(14) 0.98951(19) 0.74914(9) 0.0202(4) Uani 1 1 d .
C9 C 0.72776(19) 0.7840(3) 0.85817(15) 0.0497(7) Uani 1 1 d .
H9 H 0.7269 0.7081 0.8852 0.06 Uiso 1 1 calc R
C8 C 0.69344(19) 0.7882(3) 0.79314(15) 0.0523(7) Uani 1 1 d .
H8 H 0.6658 0.7157 0.7695 0.063 Uiso 1 1 calc R
C16 C 0.27309(14) 0.90690(18) 0.60064(9) 0.0196(4) Uani 1 1 d .
C23 C 0.15694(14) 0.92278(18) 0.61300(9) 0.0206(4) Uani 1 1 d .
C18 C 0.25991(15) 1.1242(2) 0.53441(9) 0.0233(4) Uani 1 1 d .
H18 H 0.224 1.1611 0.5691 0.028 Uiso 1 1 calc R
C29 C 0.30705(15) 0.75668(19) 0.59359(10) 0.0238(4) Uani 1 1 d .
C31 C 0.4472(2) 0.5944(3) 0.59155(16) 0.0544(8) Uani 1 1 d .
H31 H 0.5177 0.5767 0.5929 0.065 Uiso 1 1 calc R
C22 C 0.35034(16) 0.9390(2) 0.48649(10) 0.0302(5) Uani 1 1 d .
H22 H 0.3758 0.8507 0.4885 0.036 Uiso 1 1 calc R
C34 C 0.23843(16) 0.6495(2) 0.58625(10) 0.0260(4) Uani 1 1 d .
H34 H 0.1678 0.6668 0.584 0.031 Uiso 1 1 calc R
C19 C 0.27585(16) 1.2021(2) 0.47920(10) 0.0284(4) Uani 1 1 d .
H19 H 0.2509 1.2906 0.477 0.034 Uiso 1 1 calc R
C24 C 0.11788(16) 0.9728(2) 0.67094(10) 0.0265(4) Uani 1 1 d .
H24 H 0.163 0.996 0.705 0.032 Uiso 1 1 calc R
C30 C 0.41207(17) 0.7270(2) 0.59634(13) 0.0403(6) Uani 1 1 d .
H30 H 0.4595 0.7974 0.6015 0.048 Uiso 1 1 calc R
C17 C 0.29693(14) 0.9911(2) 0.53875(9) 0.0215(4) Uani 1 1 d .
C10 C 0.75140(18) 0.9983(3) 0.82085(12) 0.0413(6) Uani 1 1 d .
H10 H 0.769 1.0898 0.8189 0.05 Uiso 1 1 calc R
C27 C -0.01856(16) 0.9068(2) 0.57034(12) 0.0337(5) Uani 1 1 d .
H27 H -0.064 0.8837 0.5364 0.04 Uiso 1 1 calc R
C28 C 0.08673(15) 0.8924(2) 0.56238(10) 0.0263(4) Uani 1 1 d .
H28 H 0.1113 0.862 0.5226 0.032 Uiso 1 1 calc R
C20 C 0.32927(17) 1.1478(2) 0.42700(10) 0.0338(5) Uani 1 1 d .
H20 H 0.3397 1.1996 0.3897 0.041 Uiso 1 1 calc R
C21 C 0.36642(18) 1.0176(3) 0.43067(11) 0.0378(5) Uani 1 1 d .
H21 H 0.4025 0.9813 0.3959 0.045 Uiso 1 1 calc R
C33 C 0.27399(18) 0.5164(2) 0.58219(12) 0.0366(5) Uani 1 1 d .
H33 H 0.2268 0.4456 0.5776 0.044 Uiso 1 1 calc R
C26 C -0.05640(16) 0.9553(2) 0.62848(13) 0.0375(6) Uani 1 1 d .
H26 H -0.1272 0.9654 0.6338 0.045 Uiso 1 1 calc R
C25 C 0.01168(17) 0.9888(2) 0.67873(12) 0.0351(5) Uani 1 1 d .
H25 H -0.0134 1.0221 0.7179 0.042 Uiso 1 1 calc R
C32 C 0.3778(2) 0.4881(2) 0.58483(14) 0.0491(7) Uani 1 1 d .
H32 H 0.4011 0.399 0.5821 0.059 Uiso 1 1 calc R

loop_
_atom_site_aniso_label
_atom_site_aniso_U_11
_atom_site_aniso_U_22
_atom_site_aniso_U_33
_atom_site_aniso_U_23
_atom_site_aniso_U_13
_atom_site_aniso_U_12
Fe1 0.01918(14) 0.02559(15) 0.01975(13) -0.00324(12) -0.00074(9) 0.00299(12)
C1 0.0270(10) 0.0240(10) 0.0253(9) -0.0070(8) 0.0006(8) 0.0043(8)
C2 0.0169(9) 0.0232(9) 0.0234(9) -0.0023(8) 0.0023(7) 0.0032(7)
C6 0.0318(12) 0.079(2) 0.0261(11) -0.0027(12) 0.0081(9) 0.0155(13)
C7 0.0201(11) 0.078(2) 0.0364(12) 0.0027(13) -0.0050(9) -0.0004(12)
C3 0.0212(10) 0.0252(10) 0.0264(10) 0.0016(8) 0.0017(7) 0.0016(8)
C4 0.0277(11) 0.0378(12) 0.0225(10) 0.0030(9) 0.0044(8) 0.0072(9)
N2 0.0168(7) 0.0163(7) 0.0252(8) -0.0011(7) -0.0004(6) -0.0042(6)
C12 0.0156(8) 0.0200(9) 0.0231(9) -0.0025(7) 0.0010(7) 0.0000(7)
C13 0.0208(9) 0.0198(9) 0.0262(9) 0.0026(8) -0.0036(7) -0.0005(8)
N1 0.0192(8) 0.0178(8) 0.0266(8) 0.0020(6) -0.0053(6) -0.0044(6)
C14 0.0311(12) 0.0257(11) 0.0370(12) 0.0086(9) -0.0098(9) -0.0090(9)
C5 0.0308(11) 0.0385(12) 0.0205(10) -0.0097(9) 0.0001(8) 0.0069(9)
C15 0.0305(11) 0.0271(11) 0.0272(10) -0.0019(8) -0.0018(8) -0.0111(9)
C11 0.0164(9) 0.0186(9) 0.0257(9) -0.0012(7) -0.0003(7) 0.0028(7)
C9 0.0279(13) 0.0485(16) 0.0730(19) 0.0173(14) 0.0116(12) 0.0171(11)
C8 0.0305(13) 0.0525(17) 0.0743(19) -0.0333(15) 0.0130(13) 0.0071(12)
C16 0.0173(9) 0.0160(9) 0.0253(9) -0.0011(7) -0.0046(7) -0.0023(7)
C23 0.0179(9) 0.0137(8) 0.0300(9) 0.0045(8) -0.0032(7) -0.0020(7)
C18 0.0222(10) 0.0243(10) 0.0234(9) -0.0018(8) -0.0021(7) -0.0027(8)
C29 0.0205(10) 0.0186(9) 0.0323(10) -0.0002(8) -0.0037(8) -0.0006(8)
C31 0.0264(13) 0.0338(14) 0.103(2) -0.0086(14) -0.0107(13) 0.0087(10)
C22 0.0260(10) 0.0280(11) 0.0367(11) -0.0067(9) 0.0050(8) -0.0048(9)
C34 0.0234(10) 0.0215(10) 0.0331(11) -0.0016(8) 0.0008(8) -0.0031(8)
C19 0.0261(11) 0.0263(11) 0.0327(11) 0.0044(9) -0.0043(8) -0.0070(8)
C24 0.0275(11) 0.0171(9) 0.0350(11) 0.0013(8) 0.0005(8) 0.0002(8)
C30 0.0221(11) 0.0249(11) 0.0738(17) -0.0060(11) -0.0073(11) -0.0019(9)
C17 0.0152(9) 0.0238(10) 0.0254(10) -0.0023(8) -0.0033(7) -0.0068(7)
C10 0.0304(12) 0.0471(15) 0.0468(14) 0.0022(12) 0.0118(10) -0.0070(11)
C27 0.0192(10) 0.0314(12) 0.0502(13) 0.0176(10) -0.0097(9) -0.0048(9)
C28 0.0229(10) 0.0242(10) 0.0315(10) 0.0076(8) -0.0043(8) -0.0045(8)
C20 0.0318(12) 0.0430(14) 0.0267(11) 0.0041(10) 0.0010(9) -0.0161(10)
C21 0.0360(13) 0.0445(14) 0.0336(12) -0.0077(10) 0.0135(10) -0.0116(11)
C33 0.0363(13) 0.0206(11) 0.0530(15) -0.0053(10) 0.0034(10) -0.0062(9)
C26 0.0170(10) 0.0263(11) 0.0692(17) 0.0176(11) 0.0041(10) 0.0039(8)
C25 0.0319(12) 0.0218(11) 0.0521(14) 0.0064(10) 0.0142(10) 0.0066(9)
C32 0.0438(15) 0.0222(12) 0.081(2) -0.0075(12) -0.0030(13) 0.0069(11)

loop_
_atom_type_symbol
_atom_type_description
_atom_type_scat_dispersion_real
_atom_type_scat_dispersion_imag
_atom_type_scat_source
C C 0.0033 0.0016 'International Tables Vol C Tables 4.2.6.8 and 6.1.1.4'
H H 0 0 'International Tables Vol C Tables 4.2.6.8 and 6.1.1.4'
Fe Fe 0.3463 0.8444 'International Tables Vol C Tables 4.2.6.8 and 6.1.1.4'
N N 0.0061 0.0033 'International Tables Vol C Tables 4.2.6.8 and 6.1.1.4'

loop_
_geom_angle_atom_site_label_1
_geom_angle_atom_site_label_2
_geom_angle_atom_site_label_3
_geom_angle
C8 Fe1 C9 40.30(11)
C8 Fe1 C5 165.66(11)
C9 Fe1 C5 127.59(10)
C8 Fe1 C6 40.57(12)
C9 Fe1 C6 67.95(11)
C5 Fe1 C6 151.92(11)
C8 Fe1 C4 127.55(11)
C9 Fe1 C4 106.50(10)
C5 Fe1 C4 40.98(9)
C6 Fe1 C4 166.67(11)
C8 Fe1 C10 67.92(11)
C9 Fe1 C10 67.75(11)
C5 Fe1 C10 118.04(10)
C6 Fe1 C10 40.41(10)
C4 Fe1 C10 150.32(10)
C8 Fe1 C7 67.83(11)
C9 Fe1 C7 40.17(11)
C5 Fe1 C7 107.52(10)
C6 Fe1 C7 68.06(10)
C4 Fe1 C7 116.15(9)
C10 Fe1 C7 40.48(10)
C8 Fe1 C3 107.90(10)
C9 Fe1 C3 116.67(10)
C5 Fe1 C3 68.75(9)
C6 Fe1 C3 129.51(9)
C4 Fe1 C3 40.84(8)
C10 Fe1 C3 168.36(9)
C7 Fe1 C3 149.42(10)
C8 Fe1 C1 152.30(11)
C9 Fe1 C1 166.68(11)
C5 Fe1 C1 40.83(8)
C6 Fe1 C1 119.43(10)
C4 Fe1 C1 68.66(9)
C10 Fe1 C1 109.89(10)
C7 Fe1 C1 129.62(10)
C3 Fe1 C1 68.39(9)
C8 Fe1 C2 118.46(10)
C9 Fe1 C2 150.67(11)
C5 Fe1 C2 68.73(8)
C6 Fe1 C2 109.76(9)
C4 Fe1 C2 68.71(8)
C10 Fe1 C2 130.66(9)
C7 Fe1 C2 168.47(10)
C3 Fe1 C2 40.68(8)
C1 Fe1 C2 40.63(8)
C5 C1 C2 108.87(19)
C5 C1 Fe1 69.16(12)
C2 C1 Fe1 71.01(11)
C1 C2 C3 106.59(17)
C1 C2 C11 126.52(18)
C3 C2 C11 126.88(18)
C1 C2 Fe1 68.36(11)
C3 C2 Fe1 68.33(11)
C11 C2 Fe1 128.91(13)
C10 C6 C8 107.6(2)
C10 C6 Fe1 69.87(13)
C8 C6 Fe1 69.48(14)
C9 C7 C10 107.7(2)
C9 C7 Fe1 69.59(14)
C10 C7 Fe1 69.60(13)
C4 C3 C2 108.75(18)
C4 C3 Fe1 69.24(12)
C2 C3 Fe1 70.99(11)
C3 C4 C5 107.90(18)
C3 C4 Fe1 69.92(11)
C5 C4 Fe1 69.43(12)
C12 N2 N1 104.83(14)
N2 C12 C11 111.68(16)
N2 C12 C15 118.32(16)
C11 C12 C15 129.99(17)
N1 C13 C11 106.33(16)
N1 C13 C14 124.01(17)
C11 C13 C14 129.65(17)
N2 N1 C13 112.07(15)
N2 N1 C16 119.49(15)
C13 N1 C16 128.08(16)
C1 C5 C4 107.87(18)
C1 C5 Fe1 70.01(11)
C4 C5 Fe1 69.59(12)
C13 C11 C12 105.08(16)
C13 C11 C2 126.89(17)
C12 C11 C2 128.03(17)
C8 C9 C7 108.5(2)
C8 C9 Fe1 69.71(14)
C7 C9 Fe1 70.24(14)
C9 C8 C6 108.1(2)
C9 C8 Fe1 70.00(14)
C6 C8 Fe1 69.96(14)
N1 C16 C23 110.55(15)
N1 C16 C29 105.97(15)
C23 C16 C29 113.10(15)
N1 C16 C17 108.42(14)
C23 C16 C17 106.86(15)
C29 C16 C17 111.90(16)
C24 C23 C28 117.86(18)
C24 C23 C16 123.30(17)
C28 C23 C16 118.75(17)
C19 C18 C17 121.00(19)
C34 C29 C30 118.00(19)
C34 C29 C16 123.61(17)
C30 C29 C16 118.37(17)
C32 C31 C30 120.4(2)
C17 C22 C21 120.7(2)
C29 C34 C33 120.71(19)
C18 C19 C20 119.9(2)
C23 C24 C25 120.8(2)
C31 C30 C29 121.1(2)
C22 C17 C18 118.31(19)
C22 C17 C16 122.94(18)
C18 C17 C16 118.71(17)
C6 C10 C7 108.1(2)
C6 C10 Fe1 69.73(14)
C7 C10 Fe1 69.92(13)
C26 C27 C28 120.2(2)
C27 C28 C23 121.3(2)
C21 C20 C19 119.8(2)
C20 C21 C22 120.3(2)
C32 C33 C34 120.9(2)
C27 C26 C25 119.5(2)
C26 C25 C24 120.3(2)
C33 C32 C31 119.0(2)

loop_
_geom_bond_atom_site_label_1
_geom_bond_atom_site_label_2
_geom_bond_distance
Fe1 C8 2.026(2)
Fe1 C9 2.030(2)
Fe1 C5 2.030(2)
Fe1 C6 2.032(2)
Fe1 C4 2.032(2)
Fe1 C10 2.034(2)
Fe1 C7 2.038(2)
Fe1 C3 2.042(2)
Fe1 C1 2.042(2)
Fe1 C2 2.0770(19)
C1 C5 1.420(3)
C1 C2 1.430(3)
C2 C3 1.432(3)
C2 C11 1.472(3)
C6 C10 1.404(4)
C6 C8 1.407(4)
C7 C9 1.397(4)
C7 C10 1.409(4)
C3 C4 1.421(3)
C4 C5 1.422(3)
N2 C12 1.331(2)
N2 N1 1.365(2)
C12 C11 1.415(3)
C12 C15 1.497(3)
C13 N1 1.370(2)
C13 C11 1.382(3)
C13 C14 1.499(3)
N1 C16 1.497(2)
C9 C8 1.397(4)
C16 C23 1.537(3)
C16 C29 1.550(3)
C16 C17 1.550(3)
C23 C24 1.388(3)
C23 C28 1.399(3)
C18 C19 1.384(3)
C18 C17 1.397(3)
C29 C34 1.385(3)
C29 C30 1.391(3)
C31 C32 1.384(4)
C31 C30 1.387(3)
C22 C17 1.383(3)
C22 C21 1.399(3)
C34 C33 1.392(3)
C19 C20 1.390(3)
C24 C25 1.396(3)
C27 C26 1.381(3)
C27 C28 1.383(3)
C20 C21 1.370(4)
C33 C32 1.372(3)
C26 C25 1.383(3)
